data_4329648
loop_
_publ_author_name
'Igor O. Koshevoy'
'Yuh-Chia Chang'
'Antti J. Karttunen'
'Stanislav I. Selivanov'
'Janne J\"anis'
'Matti Haukka'
'Tapani Pakkanen'
'Sergey P. Tunik'
'Pi-Tai Chou'

_publ_section_title
;
 Intensely Luminescent Homoleptic Alkynyl Decanuclear Gold(I) Clusters and
 Their Cationic Octanuclear Phosphine Derivatives
;
_journal_name_full 'Inorganic Chemistry'
_journal_page_first 7392
_journal_page_last 7403
_journal_paper_doi 10.1021/ic300856h
_journal_volume 51
_journal_year 2012
_chemical_formula_moiety 'C150 H90 Au10 O10, 3(C2 H6 O)'
_chemical_formula_sum 'C156 H108 Au10 O13'
_chemical_formula_weight 4160.09
_chemical_name_systematic
; 
 ? 
;
_space_group_IT_number 2
_symmetry_cell_setting triclinic
_symmetry_space_group_name_Hall '-P 1'
_symmetry_space_group_name_H-M 'P -1'
_atom_sites_solution_hydrogens geom
_atom_sites_solution_primary direct
_atom_sites_solution_secondary difmap
_audit_creation_method SHELXL-97
_cell_angle_alpha 86.118(2)
_cell_angle_beta 74.065(2)
_cell_angle_gamma 67.788(2)
_cell_formula_units_Z 2
_cell_length_a 19.1899(16)
_cell_length_b 20.1832(17)
_cell_length_c 23.542(2)
_cell_measurement_reflns_used 9142
_cell_measurement_temperature 100(2)
_cell_measurement_theta_max 27.16
_cell_measurement_theta_min 2.31
_cell_volume 8110.4(12)
_computing_cell_refinement 'SAINT (Bruker AXS, 2009)'
_computing_data_collection 'APEX2 (Bruker AXS, 2010)'
_computing_data_reduction 'SAINT (Bruker AXS, 2009)'
_computing_molecular_graphics 'Diamond v.3.2g (Brandenburg, 2011)'
_computing_publication_material 'SHELXL-97 (Sheldrick, 2008)'
_computing_structure_refinement 'SHELXL-97 (Sheldrick, 2008)'
_computing_structure_solution 'SHELXS-97 (Sheldrick, 2008)'
_diffrn_ambient_temperature 100(2)
_diffrn_detector_area_resol_mean 16
_diffrn_measured_fraction_theta_full 0.964
_diffrn_measured_fraction_theta_max 0.964
_diffrn_measurement_device '62mm x 62mm CCD camera on \k-goniostat'
_diffrn_measurement_device_type 'Bruker KAPPA APEX II CCD'
_diffrn_measurement_method '\f scans and \w scans with \k offset'
_diffrn_radiation_monochromator 'horizontally mounted graphite crystal'
_diffrn_radiation_source 'fine-focus sealed tube'
_diffrn_radiation_type MoK\a
_diffrn_radiation_wavelength 0.71073
_diffrn_reflns_av_R_equivalents 0.0419
_diffrn_reflns_av_sigmaI/netI 0.0466
_diffrn_reflns_limit_h_max 22
_diffrn_reflns_limit_h_min -22
_diffrn_reflns_limit_k_max 21
_diffrn_reflns_limit_k_min -24
_diffrn_reflns_limit_l_max 27
_diffrn_reflns_limit_l_min -27
_diffrn_reflns_number 85428
_diffrn_reflns_theta_full 25.05
_diffrn_reflns_theta_max 25.05
_diffrn_reflns_theta_min 1.67
_exptl_absorpt_coefficient_mu 9.057
_exptl_absorpt_correction_T_max 0.5132
_exptl_absorpt_correction_T_min 0.1535
_exptl_absorpt_correction_type numerical
_exptl_absorpt_process_details 'SADABS (Sheldrick, 2008)'
_exptl_crystal_colour 'greenish yellow'
_exptl_crystal_density_diffrn 1.704
_exptl_crystal_description plate
_exptl_crystal_F_000 3876
_exptl_crystal_size_max 0.33
_exptl_crystal_size_mid 0.22
_exptl_crystal_size_min 0.09
_platon_squeeze_details
;
The contribution of the missing solvent to the calculated structure factors
was taken into account with the BYPASS algorithm (van der Sluis & Spek, 1990),
implemented as the SQUEEZE option in PLATON (Spek, 2003).
Missing solvent was not taken into account in the unit cell content.
;
_refine_diff_density_max 3.172
_refine_diff_density_min -2.053
_refine_diff_density_rms 0.215
_refine_ls_extinction_method none
_refine_ls_goodness_of_fit_ref 1.129
_refine_ls_hydrogen_treatment constr
_refine_ls_matrix_type full
_refine_ls_number_parameters 1535
_refine_ls_number_reflns 27661
_refine_ls_number_restraints 176
_refine_ls_restrained_S_all 1.129
_refine_ls_R_factor_all 0.0577
_refine_ls_R_factor_gt 0.0423
_refine_ls_shift/su_max 0.002
_refine_ls_shift/su_mean 0.000
_refine_ls_structure_factor_coef Fsqd
_refine_ls_weighting_details 'calc w=1/[\s^2^(Fo^2^)+(0.0763P)^2^+0.0000P] where P=(Fo^2^+2Fc^2^)/3'
_refine_ls_weighting_scheme calc
_refine_ls_wR_factor_gt 0.1181
_refine_ls_wR_factor_ref 0.1265
_reflns_number_gt 21736
_reflns_number_total 27661
_reflns_threshold_expression >2sigma(I)
_cod_data_source_file ic300856h_si_002_1.cif
_cod_data_source_block 1
_cod_original_cell_volume 8110.3(12)
_cod_database_code 4329648

loop_
_symmetry_equiv_pos_as_xyz
'x, y, z'
'-x, -y, -z'

loop_
_atom_site_label
_atom_site_type_symbol
_atom_site_fract_x
_atom_site_fract_y
_atom_site_fract_z
_atom_site_U_iso_or_equiv
_atom_site_adp_type
_atom_site_occupancy
_atom_site_symmetry_multiplicity
_atom_site_calc_flag
_atom_site_refinement_flags
_atom_site_disorder_assembly
_atom_site_disorder_group
Au1 Au 0.733109(19) 0.920371(16) 0.726520(14) 0.02598(9) Uani 1 1 d . . .
Au2 Au 0.70441(2) 0.789815(17) 0.827875(15) 0.02817(9) Uani 1 1 d . . .
Au3 Au 0.722203(18) 0.783536(16) 0.694660(14) 0.02255(8) Uani 1 1 d . . .
Au4 Au 0.76600(2) 0.856813(17) 0.584335(15) 0.02779(9) Uani 1 1 d . . .
Au5 Au 0.88942(2) 0.648358(18) 0.722188(16) 0.03176(10) Uani 1 1 d . . .
Au6 Au 0.725527(18) 0.646829(16) 0.744961(14) 0.02332(9) Uani 1 1 d . . .
Au7 Au 0.557859(19) 0.738052(17) 0.737268(15) 0.02640(9) Uani 1 1 d . . .
Au8 Au 0.818559(19) 0.510522(17) 0.781345(15) 0.02702(9) Uani 1 1 d . . .
Au9 Au 0.62758(2) 0.556883(17) 0.775367(16) 0.03007(9) Uani 1 1 d . . .
Au10 Au 0.76787(2) 0.683850(16) 0.592499(14) 0.02675(9) Uani 1 1 d . . .
O1 O 0.6514(4) 1.0488(3) 0.5374(3) 0.0395(16) Uani 1 1 d . . .
H1 H 0.6491 1.0777 0.5100 0.059 Uiso 1 1 calc R . .
O2 O 0.8169(4) 1.0037(4) 0.8052(3) 0.053(2) Uani 1 1 d . . .
H2 H 0.8178 1.0070 0.7692 0.079 Uiso 1 1 calc R . .
O3 O 1.0377(4) 0.7187(3) 0.6725(3) 0.0450(18) Uani 1 1 d . . .
H3 H 1.0494 0.6742 0.6728 0.067 Uiso 1 1 calc R . .
O4 O 0.7495(4) 0.6598(3) 0.4544(3) 0.0408(16) Uani 1 1 d . . .
H4 H 0.7508 0.6437 0.4220 0.061 Uiso 1 1 calc R . .
O5 O 0.4248(3) 0.9142(3) 0.7947(3) 0.0356(15) Uani 1 1 d . . .
H5 H 0.3807 0.9475 0.8037 0.053 Uiso 1 1 calc R . .
O6 O 0.5267(4) 0.7775(3) 0.9368(3) 0.0488(19) Uani 1 1 d . . .
H6 H 0.4965 0.7859 0.9712 0.073 Uiso 1 1 calc R . .
O7 O 0.7490(4) 0.5423(3) 0.5240(3) 0.0387(16) Uani 1 1 d . . .
H7 H 0.7481 0.5812 0.5084 0.058 Uiso 1 1 calc R . .
O8 O 0.8762(8) 0.3469(5) 0.8361(7) 0.160(7) Uani 1 1 d . . .
H8 H 0.8627 0.3816 0.8598 0.240 Uiso 1 1 calc R . .
O9 O 0.4227(4) 0.5979(3) 0.8825(3) 0.0387(16) Uani 1 1 d . . .
H9 H 0.3886 0.5818 0.9009 0.058 Uiso 1 1 calc R . .
O10 O 0.8681(7) 0.4621(9) 0.9021(7) 0.196(9) Uani 1 1 d . . .
H10 H 0.8852 0.4313 0.9258 0.295 Uiso 1 1 calc R . .
C1 C 0.7337(5) 0.9501(4) 0.6451(4) 0.030(2) Uani 1 1 d . . .
C2 C 0.7347(5) 0.9725(4) 0.5935(4) 0.029(2) Uani 1 1 d . . .
C3 C 0.7274(6) 1.0232(4) 0.5460(4) 0.032(2) Uani 1 1 d . . .
C4 C 0.7465(6) 1.0860(5) 0.5617(4) 0.034(2) Uani 1 1 d . . .
C5 C 0.7102(6) 1.1300(5) 0.6129(4) 0.043(3) Uani 1 1 d . . .
H5A H 0.6675 1.1245 0.6419 0.052 Uiso 1 1 calc R . .
C6 C 0.7387(7) 1.1828(5) 0.6203(5) 0.059(3) Uani 1 1 d . . .
H6A H 0.7163 1.2126 0.6553 0.071 Uiso 1 1 calc R . .
C7 C 0.7991(7) 1.1910(6) 0.5767(5) 0.054(3) Uani 1 1 d . . .
H7A H 0.8170 1.2275 0.5820 0.065 Uiso 1 1 calc R . .
C8 C 0.8352(6) 1.1478(5) 0.5250(5) 0.045(3) Uani 1 1 d . . .
H8A H 0.8761 1.1550 0.4951 0.054 Uiso 1 1 calc R . .
C9 C 0.8088(5) 1.0932(5) 0.5187(4) 0.035(2) Uani 1 1 d . . .
C10 C 0.8359(5) 1.0387(5) 0.4726(4) 0.031(2) Uani 1 1 d . . .
C11 C 0.8964(6) 1.0240(6) 0.4205(5) 0.047(3) Uani 1 1 d . . .
H11 H 0.9263 1.0534 0.4099 0.057 Uiso 1 1 calc R . .
C12 C 0.9117(6) 0.9669(5) 0.3853(5) 0.046(3) Uani 1 1 d . . .
H12 H 0.9532 0.9561 0.3500 0.055 Uiso 1 1 calc R . .
C13 C 0.8667(6) 0.9228(5) 0.4004(4) 0.045(3) Uani 1 1 d . . .
H13 H 0.8773 0.8836 0.3750 0.055 Uiso 1 1 calc R . .
C14 C 0.8079(6) 0.9376(5) 0.4519(4) 0.039(2) Uani 1 1 d . . .
H14 H 0.7786 0.9077 0.4626 0.047 Uiso 1 1 calc R . .
C15 C 0.7910(5) 0.9952(4) 0.4882(4) 0.0225(18) Uani 1 1 d . . .
C16 C 0.7278(5) 0.8781(5) 0.8173(4) 0.034(2) Uani 1 1 d . . .
C17 C 0.7391(6) 0.9344(5) 0.8163(4) 0.033(2) Uani 1 1 d . . .
C18 C 0.7475(6) 0.9980(5) 0.8376(4) 0.039(2) Uani 1 1 d . . .
C19 C 0.7379(7) 0.9954(6) 0.9037(4) 0.045(3) Uani 1 1 d . . .
C20 C 0.7862(7) 0.9462(7) 0.9340(5) 0.057(3) Uani 1 1 d . . .
H20 H 0.8307 0.9064 0.9144 0.068 Uiso 1 1 calc R . .
C21 C 0.7647(9) 0.9593(8) 0.9970(6) 0.074(4) Uani 1 1 d . . .
H21 H 0.7977 0.9293 1.0197 0.089 Uiso 1 1 calc R . .
C22 C 0.6977(9) 1.0139(7) 1.0246(5) 0.064(4) Uani 1 1 d . . .
H22 H 0.6841 1.0197 1.0664 0.077 Uiso 1 1 calc R . .
C23 C 0.6503(9) 1.0599(7) 0.9950(5) 0.066(4) Uani 1 1 d . . .
H23 H 0.6037 1.0973 1.0153 0.079 Uiso 1 1 calc R . .
C24 C 0.6718(7) 1.0510(6) 0.9327(4) 0.048(3) Uani 1 1 d . . .
C25 C 0.6327(7) 1.0927(6) 0.8914(5) 0.050(3) Uani 1 1 d . . .
C26 C 0.5629(7) 1.1551(6) 0.8968(6) 0.068(4) Uani 1 1 d . . .
H26 H 0.5316 1.1750 0.9351 0.082 Uiso 1 1 calc R . .
C27 C 0.5396(8) 1.1876(6) 0.8472(6) 0.068(4) Uani 1 1 d . . .
H27 H 0.4927 1.2284 0.8512 0.081 Uiso 1 1 calc R . .
C28 C 0.5875(8) 1.1581(6) 0.7922(7) 0.069(4) Uani 1 1 d . . .
H28 H 0.5724 1.1801 0.7582 0.082 Uiso 1 1 calc R . .
C29 C 0.6563(7) 1.0982(5) 0.7836(5) 0.053(3) Uani 1 1 d . . .
H29 H 0.6881 1.0804 0.7450 0.063 Uiso 1 1 calc R . .
C30 C 0.6777(6) 1.0647(4) 0.8338(5) 0.044(3) Uani 1 1 d . . .
C31 C 0.8363(5) 0.7500(5) 0.6820(3) 0.029(2) Uani 1 1 d . . .
C32 C 0.9070(5) 0.7374(5) 0.6711(4) 0.035(2) Uani 1 1 d . . .
C33 C 0.9803(5) 0.7504(5) 0.6406(4) 0.034(2) Uani 1 1 d . . .
C34 C 0.9574(5) 0.8305(4) 0.6344(4) 0.029(2) Uani 1 1 d . . .
C35 C 0.9303(5) 0.8832(5) 0.6782(4) 0.039(2) Uani 1 1 d . . .
H35 H 0.9244 0.8712 0.7185 0.047 Uiso 1 1 calc R . .
C36 C 0.9118(5) 0.9533(5) 0.6625(4) 0.034(2) Uani 1 1 d . . .
H36 H 0.8935 0.9897 0.6926 0.041 Uiso 1 1 calc R . .
C37 C 0.9190(6) 0.9723(5) 0.6050(5) 0.043(3) Uani 1 1 d . . .
H37 H 0.9054 1.0214 0.5958 0.052 Uiso 1 1 calc R . .
C38 C 0.9467(6) 0.9192(5) 0.5585(4) 0.040(2) Uani 1 1 d . . .
H38 H 0.9520 0.9314 0.5183 0.048 Uiso 1 1 calc R . .
C39 C 0.9657(5) 0.8485(4) 0.5756(4) 0.029(2) Uani 1 1 d . . .
C40 C 0.9947(5) 0.7823(5) 0.5393(4) 0.034(2) Uani 1 1 d . . .
C41 C 1.0095(6) 0.7693(5) 0.4797(4) 0.042(2) Uani 1 1 d . . .
H41 H 1.0012 0.8080 0.4538 0.050 Uiso 1 1 calc R . .
C42 C 1.0358(6) 0.7009(6) 0.4579(5) 0.056(3) Uani 1 1 d . . .
H42 H 1.0465 0.6921 0.4166 0.067 Uiso 1 1 calc R . .
C43 C 1.0473(6) 0.6440(6) 0.4950(5) 0.052(3) Uani 1 1 d . . .
H43 H 1.0655 0.5967 0.4789 0.063 Uiso 1 1 calc R . .
C44 C 1.0332(6) 0.6544(5) 0.5532(5) 0.050(3) Uani 1 1 d . . .
H44 H 1.0410 0.6149 0.5783 0.060 Uiso 1 1 calc R . .
C45 C 1.0070(5) 0.7236(5) 0.5765(4) 0.033(2) Uani 1 1 d . . .
C46 C 0.7906(5) 0.7698(4) 0.5368(4) 0.031(2) Uani 1 1 d . . .
C47 C 0.8009(5) 0.7210(4) 0.5013(4) 0.032(2) Uani 1 1 d . . .
C48 C 0.8137(6) 0.6826(5) 0.4465(4) 0.036(2) Uani 1 1 d . . .
C49 C 0.8155(6) 0.7344(5) 0.3950(4) 0.032(2) Uani 1 1 d . . .
C50 C 0.7580(6) 0.7988(5) 0.3897(4) 0.038(2) Uani 1 1 d . . .
H50 H 0.7103 0.8179 0.4197 0.046 Uiso 1 1 calc R . .
C51 C 0.7739(7) 0.8347(5) 0.3373(5) 0.051(3) Uani 1 1 d . . .
H51 H 0.7362 0.8797 0.3319 0.061 Uiso 1 1 calc R . .
C52 C 0.8431(6) 0.8059(5) 0.2934(5) 0.048(3) Uani 1 1 d . . .
H52 H 0.8514 0.8315 0.2584 0.057 Uiso 1 1 calc R . .
C53 C 0.8996(6) 0.7420(5) 0.2989(4) 0.044(3) Uani 1 1 d . . .
H53 H 0.9468 0.7228 0.2683 0.053 Uiso 1 1 calc R . .
C54 C 0.8857(5) 0.7047(4) 0.3521(4) 0.035(2) Uani 1 1 d . . .
C55 C 0.9335(6) 0.6355(5) 0.3706(4) 0.035(2) Uani 1 1 d . . .
C56 C 1.0085(6) 0.5872(5) 0.3433(4) 0.041(2) Uani 1 1 d . . .
H56 H 1.0369 0.5968 0.3060 0.049 Uiso 1 1 calc R . .
C57 C 1.0405(6) 0.5259(5) 0.3710(4) 0.039(2) Uani 1 1 d . . .
H57 H 1.0916 0.4929 0.3528 0.047 Uiso 1 1 calc R . .
C58 C 0.9995(6) 0.5115(5) 0.4254(4) 0.041(2) Uani 1 1 d . . .
H58 H 1.0221 0.4683 0.4438 0.049 Uiso 1 1 calc R . .
C59 C 0.9237(6) 0.5608(5) 0.4537(4) 0.039(2) Uani 1 1 d . . .
H59 H 0.8952 0.5514 0.4911 0.047 Uiso 1 1 calc R . .
C60 C 0.8929(6) 0.6225(5) 0.4254(4) 0.035(2) Uani 1 1 d . . .
C61 C 0.6064(5) 0.8223(4) 0.7074(4) 0.027(2) Uani 1 1 d . . .
C62 C 0.5361(6) 0.8506(4) 0.7187(4) 0.030(2) Uani 1 1 d . . .
C63 C 0.4573(5) 0.9103(4) 0.7323(4) 0.029(2) Uani 1 1 d . . .
C64 C 0.4034(5) 0.9000(5) 0.6988(4) 0.032(2) Uani 1 1 d . . .
C65 C 0.3750(6) 0.8475(5) 0.7025(5) 0.042(2) Uani 1 1 d . . .
H65 H 0.3880 0.8092 0.7283 0.051 Uiso 1 1 calc R . .
C66 C 0.3266(7) 0.8514(6) 0.6675(5) 0.055(3) Uani 1 1 d . . .
H66 H 0.3048 0.8158 0.6700 0.066 Uiso 1 1 calc R . .
C67 C 0.3090(6) 0.9068(5) 0.6284(5) 0.043(2) Uani 1 1 d . . .
H67 H 0.2753 0.9085 0.6049 0.051 Uiso 1 1 calc R . .
C68 C 0.3390(6) 0.9570(5) 0.6240(4) 0.042(2) Uani 1 1 d . . .
H68 H 0.3281 0.9936 0.5965 0.051 Uiso 1 1 calc R . .
C69 C 0.3867(5) 0.9562(5) 0.6597(4) 0.030(2) Uani 1 1 d . . .
C70 C 0.4282(5) 1.0030(5) 0.6643(4) 0.034(2) Uani 1 1 d . . .
C71 C 0.4311(6) 1.0632(5) 0.6330(5) 0.042(3) Uani 1 1 d . . .
H71 H 0.4030 1.0812 0.6041 0.051 Uiso 1 1 calc R . .
C72 C 0.4770(6) 1.0954(5) 0.6462(5) 0.054(3) Uani 1 1 d . . .
H72 H 0.4808 1.1366 0.6258 0.064 Uiso 1 1 calc R . .
C73 C 0.5178(6) 1.0691(5) 0.6884(5) 0.050(3) Uani 1 1 d . . .
H73 H 0.5494 1.0922 0.6961 0.060 Uiso 1 1 calc R . .
C74 C 0.5129(5) 1.0107(5) 0.7189(5) 0.042(2) Uani 1 1 d . . .
H74 H 0.5406 0.9931 0.7480 0.050 Uiso 1 1 calc R . .
C75 C 0.4675(5) 0.9774(4) 0.7070(4) 0.030(2) Uani 1 1 d . . .
C76 C 0.6890(5) 0.6879(4) 0.8284(4) 0.030(2) Uani 1 1 d . . .
C77 C 0.6570(6) 0.7124(5) 0.8777(4) 0.037(2) Uani 1 1 d . . .
C78 C 0.6018(5) 0.7268(5) 0.9386(4) 0.034(2) Uani 1 1 d . . .
C79 C 0.5924(6) 0.6587(5) 0.9626(4) 0.035(2) Uani 1 1 d . . .
C80 C 0.5713(6) 0.6134(5) 0.9381(4) 0.043(3) Uani 1 1 d . . .
H80 H 0.5596 0.6232 0.9010 0.052 Uiso 1 1 calc R . .
C81 C 0.5666(7) 0.5513(5) 0.9676(5) 0.049(3) Uani 1 1 d . . .
H81 H 0.5514 0.5191 0.9508 0.059 Uiso 1 1 calc R . .
C82 C 0.5845(7) 0.5383(6) 1.0210(5) 0.057(3) Uani 1 1 d . . .
H82 H 0.5823 0.4961 1.0406 0.069 Uiso 1 1 calc R . .
C83 C 0.6049(7) 0.5835(6) 1.0463(5) 0.053(3) Uani 1 1 d . . .
H83 H 0.6139 0.5748 1.0843 0.064 Uiso 1 1 calc R . .
C84 C 0.6125(6) 0.6432(5) 1.0159(4) 0.037(2) Uani 1 1 d . . .
C85 C 0.6367(7) 0.7004(6) 1.0308(5) 0.051(3) Uani 1 1 d . . .
C86 C 0.6584(8) 0.7104(8) 1.0786(5) 0.071(4) Uani 1 1 d . . .
H86 H 0.6601 0.6777 1.1097 0.085 Uiso 1 1 calc R . .
C87 C 0.6780(12) 0.7689(10) 1.0814(6) 0.116(7) Uani 1 1 d . . .
H87 H 0.6914 0.7778 1.1153 0.140 Uiso 1 1 calc R . .
C88 C 0.6782(12) 0.8137(10) 1.0357(6) 0.113(7) Uani 1 1 d . . .
H88 H 0.6959 0.8515 1.0368 0.135 Uiso 1 1 calc R . .
C89 C 0.6526(9) 0.8056(7) 0.9864(5) 0.075(4) Uani 1 1 d . . .
H89 H 0.6492 0.8390 0.9559 0.090 Uiso 1 1 calc R . .
C90 C 0.6331(7) 0.7472(6) 0.9849(4) 0.047(3) Uani 1 1 d . . .
C91 C 0.7441(5) 0.6117(4) 0.6634(4) 0.028(2) Uani 1 1 d . . .
C92 C 0.7346(5) 0.5912(4) 0.6191(4) 0.029(2) Uani 1 1 d . . .
C93 C 0.7041(6) 0.5559(5) 0.5836(4) 0.035(2) Uani 1 1 d . . .
C94 C 0.6174(6) 0.5985(5) 0.5921(4) 0.040(2) Uani 1 1 d . . .
C95 C 0.5833(6) 0.6661(5) 0.5747(5) 0.046(3) Uani 1 1 d . . .
H95 H 0.6139 0.6918 0.5531 0.055 Uiso 1 1 calc R . .
C96 C 0.5009(6) 0.6968(6) 0.5900(5) 0.051(3) Uani 1 1 d . . .
H96 H 0.4754 0.7437 0.5781 0.061 Uiso 1 1 calc R . .
C97 C 0.4586(7) 0.6608(7) 0.6208(6) 0.067(4) Uani 1 1 d . . .
H97 H 0.4032 0.6831 0.6320 0.080 Uiso 1 1 calc R . .
C98 C 0.4938(7) 0.5917(6) 0.6367(5) 0.055(3) Uani 1 1 d . . .
H98 H 0.4625 0.5661 0.6571 0.066 Uiso 1 1 calc R . .
C99 C 0.5736(6) 0.5597(5) 0.6232(4) 0.038(2) Uani 1 1 d . . .
C100 C 0.6253(6) 0.4918(5) 0.6364(4) 0.034(2) Uani 1 1 d . . .
C101 C 0.6113(6) 0.4358(5) 0.6674(5) 0.050(3) Uani 1 1 d . . .
H10A H 0.5592 0.4385 0.6837 0.060 Uiso 1 1 calc R . .
C102 C 0.6738(7) 0.3750(6) 0.6750(5) 0.055(3) Uani 1 1 d . . .
H10B H 0.6641 0.3364 0.6965 0.066 Uiso 1 1 calc R . .
C103 C 0.7487(6) 0.3711(5) 0.6515(5) 0.053(3) Uani 1 1 d . . .
H10C H 0.7907 0.3293 0.6566 0.063 Uiso 1 1 calc R . .
C104 C 0.7652(6) 0.4272(5) 0.6200(5) 0.045(3) Uani 1 1 d . . .
H10D H 0.8174 0.4246 0.6040 0.054 Uiso 1 1 calc R . .
C105 C 0.7025(6) 0.4861(5) 0.6132(4) 0.040(2) Uani 1 1 d . . .
C106 C 0.7228(5) 0.4763(5) 0.7836(5) 0.041(2) Uani 1 1 d . . .
C107 C 0.7758(6) 0.4224(5) 0.7945(5) 0.043(3) Uani 1 1 d U . .
C108 C 0.8128(6) 0.3505(5) 0.8168(6) 0.055(3) Uani 1 1 d . . .
C109 C 0.8400(5) 0.2909(5) 0.7725(5) 0.048(3) Uani 1 1 d . . .
C110 C 0.8994(7) 0.2722(7) 0.7221(7) 0.084(5) Uani 1 1 d . . .
H11A H 0.9285 0.3020 0.7094 0.100 Uiso 1 1 calc R . .
C111 C 0.9185(8) 0.2110(7) 0.6888(6) 0.097(6) Uani 1 1 d . . .
H11B H 0.9617 0.1981 0.6546 0.116 Uiso 1 1 calc R . .
C112 C 0.8746(8) 0.1687(7) 0.7051(6) 0.077(4) Uani 1 1 d . . .
H11C H 0.8862 0.1276 0.6815 0.092 Uiso 1 1 calc R . .
C113 C 0.8144(7) 0.1865(6) 0.7558(5) 0.054(3) Uani 1 1 d . . .
H11D H 0.7846 0.1572 0.7676 0.064 Uiso 1 1 calc R . .
C114 C 0.7964(6) 0.2474(5) 0.7903(4) 0.038(2) Uani 1 1 d . . .
C115 C 0.7384(4) 0.2756(3) 0.8454(2) 0.039(2) Uani 1 1 d G . .
C116 C 0.6811(4) 0.2536(4) 0.8813(3) 0.059(3) Uani 1 1 d G . .
H116 H 0.6739 0.2130 0.8696 0.070 Uiso 1 1 calc R . .
C117 C 0.6341(4) 0.2911(5) 0.9342(3) 0.098(6) Uani 1 1 d G . .
H117 H 0.5948 0.2760 0.9587 0.118 Uiso 1 1 calc R . .
C118 C 0.6445(6) 0.3506(4) 0.9512(3) 0.122(8) Uani 1 1 d G . .
H118 H 0.6123 0.3762 0.9874 0.147 Uiso 1 1 calc R . .
C119 C 0.7018(6) 0.3726(3) 0.9154(3) 0.089(6) Uani 1 1 d G . .
H119 H 0.7090 0.4132 0.9270 0.107 Uiso 1 1 calc R . .
C120 C 0.7488(4) 0.3351(3) 0.8624(3) 0.047(3) Uani 1 1 d G . .
C121 C 0.5283(5) 0.6554(4) 0.7655(4) 0.0273(19) Uani 1 1 d . . .
C122 C 0.5016(5) 0.6115(4) 0.7881(4) 0.029(2) Uani 1 1 d . . .
C123 C 0.4398(5) 0.5840(5) 0.8199(4) 0.033(2) Uani 1 1 d . . .
C124 C 0.3703(5) 0.6186(5) 0.7951(4) 0.037(2) Uani 1 1 d . . .
C125 C 0.3264(6) 0.6911(5) 0.7922(5) 0.048(3) Uani 1 1 d . . .
H12A H 0.3391 0.7267 0.8065 0.058 Uiso 1 1 calc R . .
C126 C 0.2642(7) 0.7098(6) 0.7681(6) 0.060(3) Uani 1 1 d . . .
H12B H 0.2328 0.7591 0.7674 0.072 Uiso 1 1 calc R . .
C127 C 0.2465(8) 0.6610(7) 0.7456(6) 0.072(4) Uani 1 1 d . . .
H12C H 0.2026 0.6756 0.7298 0.086 Uiso 1 1 calc R . .
C128 C 0.2932(7) 0.5873(6) 0.7455(6) 0.061(3) Uani 1 1 d . . .
H12D H 0.2833 0.5524 0.7273 0.073 Uiso 1 1 calc R . .
C129 C 0.3525(6) 0.5674(6) 0.7717(5) 0.044(3) Uani 1 1 d . . .
C130 C 0.4079(6) 0.4966(5) 0.7798(5) 0.042(3) Uani 1 1 d . . .
C131 C 0.4126(7) 0.4301(6) 0.7661(5) 0.051(3) Uani 1 1 d . . .
H13A H 0.3762 0.4250 0.7480 0.061 Uiso 1 1 calc R . .
C132 C 0.4718(7) 0.3690(6) 0.7792(5) 0.049(3) Uani 1 1 d . . .
H13B H 0.4768 0.3224 0.7689 0.059 Uiso 1 1 calc R . .
C133 C 0.5240(7) 0.3778(5) 0.8078(5) 0.051(3) Uani 1 1 d . . .
H13C H 0.5640 0.3370 0.8170 0.061 Uiso 1 1 calc R . .
C134 C 0.5162(6) 0.4478(5) 0.8229(4) 0.040(2) Uani 1 1 d . . .
H13D H 0.5498 0.4540 0.8434 0.048 Uiso 1 1 calc R . .
C135 C 0.4613(5) 0.5047(5) 0.8081(4) 0.031(2) Uani 1 1 d . . .
C136 C 0.9045(6) 0.5629(6) 0.7709(5) 0.052(3) Uani 1 1 d . . .
C137 C 0.9102(9) 0.5214(8) 0.8131(7) 0.078(4) Uani 1 1 d DU . .
C139 C 0.9097(12) 0.5387(8) 0.9179(7) 0.166(3) Uani 1 1 d GU . .
C140 C 0.8432(8) 0.5939(10) 0.9492(8) 0.166(3) Uani 1 1 d GU . .
H14A H 0.7933 0.5994 0.9454 0.200 Uiso 1 1 calc R . .
C141 C 0.8497(8) 0.6410(7) 0.9860(7) 0.166(3) Uani 1 1 d GU . .
H14B H 0.8042 0.6787 1.0074 0.200 Uiso 1 1 calc R . .
C142 C 0.9227(11) 0.6329(8) 0.9916(6) 0.166(3) Uani 1 1 d GU . .
H14C H 0.9272 0.6651 1.0168 0.200 Uiso 1 1 calc R . .
C143 C 0.9892(7) 0.5777(10) 0.9603(8) 0.166(3) Uani 1 1 d GU . .
H14D H 1.0391 0.5722 0.9641 0.200 Uiso 1 1 calc R . .
C144 C 0.9827(9) 0.5306(7) 0.9235(7) 0.166(3) Uani 1 1 d GDU . .
C145 C 1.0505(9) 0.4827(7) 0.8834(6) 0.166(3) Uani 1 1 d GDU . .
C146 C 1.1307(9) 0.4478(9) 0.8747(6) 0.166(3) Uani 1 1 d GU . .
H14E H 1.1585 0.4675 0.8917 0.200 Uiso 1 1 calc R . .
C147 C 1.1703(7) 0.3839(8) 0.8410(7) 0.166(3) Uani 1 1 d GU . .
H14F H 1.2251 0.3601 0.8351 0.200 Uiso 1 1 calc R . .
C148 C 1.1297(11) 0.3551(6) 0.8161(7) 0.166(3) Uani 1 1 d GU . .
H14G H 1.1567 0.3115 0.7931 0.200 Uiso 1 1 calc R . .
C149 C 1.0495(11) 0.3900(10) 0.8249(7) 0.166(3) Uani 1 1 d GU . .
H14H H 1.0217 0.3703 0.8078 0.200 Uiso 1 1 calc R . .
C150 C 1.0099(6) 0.4538(9) 0.8585(8) 0.166(3) Uani 1 1 d GU . .
C151 C 0.9261(15) 0.4892(13) 0.8727(9) 0.166(3) Uani 1 1 d DU . .
O1S O 0.4948(4) 0.0996(3) 0.1208(3) 0.0484(18) Uani 1 1 d U . .
H1S H 0.5025 0.1021 0.1539 0.073 Uiso 1 1 calc R A 1
C1S C 0.5370(12) -0.0313(11) 0.1148(10) 0.062(7) Uani 0.56(2) 1 d PU B 1
H1S1 H 0.5137 -0.0653 0.1094 0.093 Uiso 0.56(2) 1 calc PR B 1
H1S2 H 0.5501 -0.0388 0.1527 0.093 Uiso 0.56(2) 1 calc PR B 1
H1S3 H 0.5845 -0.0389 0.0826 0.093 Uiso 0.56(2) 1 calc PR B 1
C2S C 0.4871(8) 0.0340(7) 0.1143(6) 0.065(3) Uani 0.56(2) 1 d PU B 1
H2S1 H 0.4394 0.0363 0.1453 0.079 Uiso 0.56(2) 1 calc PR B 1
H2S2 H 0.4738 0.0365 0.0762 0.079 Uiso 0.56(2) 1 calc PR B 1
C1SB C 0.4731(16) 0.0261(14) 0.0549(11) 0.054(8) Uani 0.44(2) 1 d PU B 2
H1S4 H 0.4680 -0.0200 0.0522 0.081 Uiso 0.44(2) 1 calc PR B 2
H1S5 H 0.5173 0.0282 0.0229 0.081 Uiso 0.44(2) 1 calc PR B 2
H1S6 H 0.4250 0.0651 0.0515 0.081 Uiso 0.44(2) 1 calc PR B 2
C2SB C 0.4871(8) 0.0340(7) 0.1143(6) 0.065(3) Uani 0.44(2) 1 d PU B 2
H2S3 H 0.4429 0.0308 0.1465 0.079 Uiso 0.44(2) 1 calc PR B 2
H2S4 H 0.5353 -0.0059 0.1178 0.079 Uiso 0.44(2) 1 calc PR B 2
O2S O 0.4196(6) 0.0391(5) 0.4952(4) 0.086(3) Uani 1 1 d U . .
H2S H 0.3949 0.0158 0.4876 0.130 Uiso 1 1 calc R . .
C4S C 0.4149(6) 0.0944(5) 0.4583(5) 0.052(3) Uani 1 1 d U . .
H4S1 H 0.3591 0.1238 0.4621 0.063 Uiso 1 1 calc R . .
H4S2 H 0.4390 0.0748 0.4170 0.063 Uiso 1 1 calc R . .
C5S C 0.4531(7) 0.1403(6) 0.4695(6) 0.069(4) Uani 1 1 d U . .
H5S1 H 0.4490 0.1779 0.4405 0.104 Uiso 1 1 calc R . .
H5S2 H 0.5083 0.1117 0.4661 0.104 Uiso 1 1 calc R . .
H5S3 H 0.4277 0.1624 0.5094 0.104 Uiso 1 1 calc R . .
C6S C 0.8146(12) 0.2144(11) 0.3807(10) 0.047(4) Uani 0.50 1 d PU . .
H6S1 H 0.7928 0.1809 0.4034 0.071 Uiso 0.50 1 calc PR . .
H6S2 H 0.8718 0.1935 0.3717 0.071 Uiso 0.50 1 calc PR . .
H6S3 H 0.7990 0.2240 0.3437 0.071 Uiso 0.50 1 calc PR . .
C7S C 0.7840(13) 0.2841(11) 0.4167(10) 0.047(4) Uani 0.50 1 d PU . .
H7S1 H 0.7263 0.3054 0.4262 0.057 Uiso 0.50 1 calc PR . .
H7S2 H 0.7991 0.2748 0.4543 0.057 Uiso 0.50 1 calc PR . .
O3S O 0.8147(8) 0.3298(7) 0.3850(6) 0.048(4) Uani 0.50 1 d PU . .
H3S H 0.8636 0.3122 0.3784 0.072 Uiso 0.50 1 calc PR . .
C8S C 0.8496(18) 0.4883(17) 0.2857(15) 0.090(9) Uani 0.50 1 d PU . .
H8S1 H 0.8870 0.4960 0.2501 0.108 Uiso 0.50 1 calc PR . .
H8S2 H 0.8497 0.4402 0.2798 0.108 Uiso 0.50 1 calc PR . .
C9S C 0.8826(16) 0.4826(15) 0.3299(12) 0.077(8) Uani 0.50 1 d PU . .
H9S1 H 0.9345 0.4441 0.3199 0.116 Uiso 0.50 1 calc PR . .
H9S2 H 0.8498 0.4716 0.3662 0.116 Uiso 0.50 1 calc PR . .
H9S3 H 0.8878 0.5279 0.3359 0.116 Uiso 0.50 1 calc PR . .
O4S O 0.7838(13) 0.5314(11) 0.2832(10) 0.103(7) Uani 0.50 1 d PU . .
H4S H 0.7884 0.5541 0.2521 0.155 Uiso 0.50 1 calc PR . .

loop_
_atom_site_aniso_label
_atom_site_aniso_U_11
_atom_site_aniso_U_22
_atom_site_aniso_U_33
_atom_site_aniso_U_23
_atom_site_aniso_U_13
_atom_site_aniso_U_12
Au1 0.03134(19) 0.02037(17) 0.02670(18) 0.00196(13) -0.00540(14) -0.01208(15)
Au2 0.0366(2) 0.02217(17) 0.02799(18) 0.00450(14) -0.00701(15) -0.01526(15)
Au3 0.02417(18) 0.01656(16) 0.02664(17) 0.00329(13) -0.00532(13) -0.00878(13)
Au4 0.0367(2) 0.01833(17) 0.02860(18) 0.00357(14) -0.00893(15) -0.01093(15)
Au5 0.0289(2) 0.02521(18) 0.0442(2) 0.01265(16) -0.01145(16) -0.01419(15)
Au6 0.02573(18) 0.01669(16) 0.02730(17) 0.00324(13) -0.00480(14) -0.00971(14)
Au7 0.02767(19) 0.02033(17) 0.03337(19) 0.00806(14) -0.01016(14) -0.01115(14)
Au8 0.02972(19) 0.02080(17) 0.03189(18) 0.00703(14) -0.00818(14) -0.01200(14)
Au9 0.02956(19) 0.02213(17) 0.0423(2) 0.01040(15) -0.01325(16) -0.01282(15)
Au10 0.0322(2) 0.01885(17) 0.02801(18) 0.00211(13) -0.00643(14) -0.00964(14)
O1 0.042(4) 0.036(4) 0.040(4) 0.011(3) -0.017(3) -0.012(3)
O2 0.057(5) 0.080(5) 0.035(4) -0.003(4) 0.004(3) -0.050(4)
O3 0.033(4) 0.030(4) 0.069(5) 0.010(3) -0.013(3) -0.012(3)
O4 0.052(4) 0.038(4) 0.036(4) -0.002(3) -0.010(3) -0.022(3)
O5 0.030(3) 0.034(3) 0.032(3) 0.002(3) -0.002(3) -0.005(3)
O6 0.047(4) 0.038(4) 0.043(4) 0.008(3) 0.008(3) -0.011(3)
O7 0.056(4) 0.034(4) 0.031(3) -0.006(3) -0.009(3) -0.025(3)
O8 0.191(12) 0.047(6) 0.36(2) 0.093(9) -0.239(14) -0.070(7)
O9 0.040(4) 0.037(4) 0.040(4) 0.016(3) -0.006(3) -0.021(3)
O10 0.110(10) 0.33(2) 0.217(16) 0.224(16) -0.108(10) -0.145(13)
C1 0.024(5) 0.008(4) 0.050(6) -0.004(4) -0.001(4) -0.003(3)
C2 0.048(6) 0.014(4) 0.032(5) -0.005(4) -0.013(4) -0.014(4)
C3 0.053(6) 0.016(4) 0.037(5) 0.009(4) -0.023(4) -0.018(4)
C4 0.043(6) 0.024(5) 0.037(5) 0.009(4) -0.014(4) -0.013(4)
C5 0.060(7) 0.033(5) 0.035(5) -0.003(4) -0.001(5) -0.023(5)
C6 0.081(9) 0.032(6) 0.056(7) -0.006(5) -0.002(6) -0.023(6)
C7 0.079(8) 0.037(6) 0.065(8) 0.013(6) -0.027(7) -0.037(6)
C8 0.060(7) 0.035(5) 0.048(6) 0.011(5) -0.021(5) -0.023(5)
C9 0.034(5) 0.028(5) 0.041(5) 0.009(4) -0.009(4) -0.012(4)
C10 0.034(5) 0.029(5) 0.034(5) 0.009(4) -0.016(4) -0.012(4)
C11 0.045(6) 0.049(6) 0.045(6) 0.012(5) -0.011(5) -0.017(5)
C12 0.033(6) 0.044(6) 0.043(6) -0.001(5) 0.006(5) -0.005(5)
C13 0.051(7) 0.031(5) 0.035(5) -0.003(4) -0.005(5) 0.001(5)
C14 0.052(6) 0.024(5) 0.040(6) 0.009(4) -0.020(5) -0.009(4)
C15 0.023(4) 0.021(4) 0.026(4) 0.007(3) -0.018(4) -0.004(4)
C16 0.034(5) 0.033(5) 0.036(5) 0.006(4) -0.005(4) -0.019(4)
C17 0.047(6) 0.031(5) 0.019(4) -0.003(4) 0.002(4) -0.019(4)
C18 0.055(6) 0.039(6) 0.029(5) -0.012(4) 0.002(5) -0.031(5)
C19 0.065(7) 0.044(6) 0.041(6) 0.010(5) -0.015(5) -0.039(6)
C20 0.058(7) 0.063(8) 0.059(7) -0.012(6) -0.018(6) -0.029(6)
C21 0.114(12) 0.078(9) 0.061(8) 0.021(7) -0.058(9) -0.049(9)
C22 0.106(11) 0.069(9) 0.029(6) -0.002(6) -0.014(7) -0.049(8)
C23 0.104(11) 0.071(9) 0.038(6) -0.014(6) 0.003(7) -0.060(8)
C24 0.076(8) 0.041(6) 0.034(5) -0.010(5) 0.002(5) -0.041(6)
C25 0.062(7) 0.038(6) 0.059(7) -0.003(5) -0.004(6) -0.035(6)
C26 0.067(9) 0.050(7) 0.084(10) -0.014(7) 0.005(7) -0.033(7)
C27 0.082(10) 0.041(7) 0.086(10) 0.007(7) -0.023(8) -0.030(7)
C28 0.086(10) 0.034(6) 0.094(10) 0.005(7) -0.035(8) -0.023(7)
C29 0.077(8) 0.034(6) 0.055(7) 0.002(5) -0.019(6) -0.029(6)
C30 0.071(7) 0.010(4) 0.051(6) -0.005(4) -0.008(5) -0.021(5)
C31 0.036(6) 0.031(5) 0.016(4) 0.002(4) -0.001(4) -0.013(4)
C32 0.036(6) 0.029(5) 0.034(5) 0.005(4) 0.000(4) -0.014(4)
C33 0.029(5) 0.028(5) 0.053(6) 0.017(4) -0.015(4) -0.018(4)
C34 0.013(4) 0.028(5) 0.035(5) 0.002(4) 0.000(4) -0.002(4)
C35 0.024(5) 0.044(6) 0.042(6) 0.008(5) 0.001(4) -0.015(4)
C36 0.033(5) 0.033(5) 0.046(6) 0.002(4) -0.014(4) -0.019(4)
C37 0.038(6) 0.032(5) 0.061(7) 0.016(5) -0.011(5) -0.017(5)
C38 0.044(6) 0.032(5) 0.046(6) 0.018(5) -0.009(5) -0.022(5)
C39 0.028(5) 0.026(5) 0.035(5) 0.004(4) -0.001(4) -0.017(4)
C40 0.022(5) 0.034(5) 0.042(6) -0.005(4) 0.003(4) -0.013(4)
C41 0.042(6) 0.043(6) 0.038(6) 0.004(5) -0.004(5) -0.018(5)
C42 0.052(7) 0.062(7) 0.048(6) -0.015(6) 0.019(5) -0.034(6)
C43 0.062(7) 0.037(6) 0.052(7) -0.019(5) 0.015(6) -0.030(5)
C44 0.061(7) 0.035(6) 0.046(6) 0.005(5) 0.009(5) -0.026(5)
C45 0.031(5) 0.025(5) 0.045(6) -0.005(4) -0.003(4) -0.017(4)
C46 0.037(5) 0.022(4) 0.029(5) 0.004(4) -0.004(4) -0.009(4)
C47 0.043(6) 0.017(4) 0.029(5) 0.008(4) -0.008(4) -0.005(4)
C48 0.045(6) 0.028(5) 0.031(5) 0.003(4) -0.016(4) -0.005(4)
C49 0.046(6) 0.027(5) 0.020(4) -0.002(4) -0.011(4) -0.009(4)
C50 0.033(5) 0.031(5) 0.037(5) 0.002(4) -0.006(4) 0.000(4)
C51 0.057(7) 0.039(6) 0.042(6) 0.007(5) -0.015(5) -0.003(5)
C52 0.055(7) 0.028(5) 0.042(6) 0.015(4) -0.013(5) 0.002(5)
C53 0.047(6) 0.043(6) 0.031(5) 0.006(5) -0.004(5) -0.009(5)
C54 0.034(5) 0.020(4) 0.042(5) 0.001(4) -0.011(4) 0.001(4)
C55 0.046(6) 0.025(5) 0.034(5) 0.000(4) -0.012(4) -0.012(4)
C56 0.043(6) 0.031(5) 0.037(5) 0.005(4) -0.004(5) -0.005(5)
C57 0.038(6) 0.025(5) 0.047(6) -0.006(4) -0.015(5) 0.001(4)
C58 0.041(6) 0.024(5) 0.045(6) 0.002(4) -0.012(5) 0.002(4)
C59 0.064(7) 0.021(5) 0.040(5) 0.009(4) -0.019(5) -0.023(5)
C60 0.046(6) 0.024(5) 0.032(5) -0.001(4) -0.017(4) -0.006(4)
C61 0.039(6) 0.025(4) 0.024(4) 0.011(4) -0.007(4) -0.021(4)
C62 0.039(6) 0.022(4) 0.040(5) 0.005(4) -0.016(4) -0.020(4)
C63 0.027(5) 0.027(5) 0.033(5) 0.012(4) -0.017(4) -0.007(4)
C64 0.021(5) 0.035(5) 0.037(5) -0.007(4) -0.003(4) -0.007(4)
C65 0.038(6) 0.035(5) 0.060(7) 0.021(5) -0.025(5) -0.015(5)
C66 0.055(7) 0.044(6) 0.074(8) 0.021(6) -0.032(6) -0.019(6)
C67 0.039(6) 0.039(6) 0.063(7) 0.009(5) -0.034(5) -0.015(5)
C68 0.042(6) 0.046(6) 0.036(5) 0.007(5) -0.019(5) -0.008(5)
C69 0.022(5) 0.028(5) 0.030(5) 0.003(4) -0.003(4) -0.001(4)
C70 0.024(5) 0.032(5) 0.035(5) 0.002(4) 0.000(4) -0.002(4)
C71 0.033(6) 0.022(5) 0.060(7) 0.009(5) -0.012(5) 0.000(4)
C72 0.047(7) 0.032(6) 0.082(8) 0.019(6) -0.016(6) -0.019(5)
C73 0.044(6) 0.027(5) 0.076(8) -0.005(5) -0.010(6) -0.012(5)
C74 0.033(5) 0.031(5) 0.066(7) 0.001(5) -0.015(5) -0.014(4)
C75 0.020(5) 0.021(4) 0.045(5) 0.000(4) -0.008(4) -0.003(4)
C76 0.038(5) 0.009(4) 0.042(6) -0.003(4) 0.000(4) -0.014(4)
C77 0.056(6) 0.020(4) 0.039(6) 0.001(4) -0.001(5) -0.027(5)
C78 0.039(6) 0.025(5) 0.032(5) 0.003(4) -0.001(4) -0.014(4)
C79 0.048(6) 0.030(5) 0.023(5) 0.002(4) -0.002(4) -0.018(5)
C80 0.061(7) 0.036(5) 0.032(5) 0.005(4) -0.004(5) -0.024(5)
C81 0.071(8) 0.042(6) 0.041(6) 0.009(5) -0.009(5) -0.034(6)
C82 0.095(10) 0.045(6) 0.042(6) 0.017(5) -0.016(6) -0.040(7)
C83 0.066(8) 0.053(7) 0.037(6) 0.023(5) -0.014(5) -0.021(6)
C84 0.050(6) 0.033(5) 0.025(5) -0.001(4) 0.003(4) -0.019(5)
C85 0.059(7) 0.052(7) 0.041(6) -0.003(5) -0.003(5) -0.028(6)
C86 0.115(11) 0.097(10) 0.039(6) 0.006(6) -0.030(7) -0.078(9)
C87 0.20(2) 0.168(18) 0.053(9) -0.007(10) -0.036(11) -0.142(17)
C88 0.21(2) 0.133(15) 0.057(9) 0.002(9) -0.027(11) -0.137(15)
C89 0.131(13) 0.059(8) 0.048(7) -0.008(6) -0.001(8) -0.064(8)
C90 0.063(7) 0.045(6) 0.029(5) 0.001(5) -0.005(5) -0.021(6)
C91 0.022(5) 0.020(4) 0.040(5) 0.007(4) -0.006(4) -0.010(4)
C92 0.036(5) 0.017(4) 0.033(5) 0.008(4) -0.008(4) -0.012(4)
C93 0.045(6) 0.024(5) 0.041(5) -0.005(4) -0.010(4) -0.019(4)
C94 0.045(6) 0.035(5) 0.045(6) -0.001(5) -0.018(5) -0.014(5)
C95 0.035(6) 0.039(6) 0.058(7) 0.006(5) -0.018(5) -0.004(5)
C96 0.049(7) 0.038(6) 0.073(8) 0.011(6) -0.024(6) -0.020(5)
C97 0.032(6) 0.063(8) 0.091(10) 0.012(7) -0.023(6) 0.002(6)
C98 0.048(7) 0.054(7) 0.063(7) -0.009(6) -0.018(6) -0.017(6)
C99 0.040(6) 0.033(5) 0.040(5) -0.005(4) -0.005(4) -0.016(5)
C100 0.048(6) 0.024(5) 0.039(5) -0.006(4) -0.011(5) -0.021(4)
C101 0.041(6) 0.032(6) 0.070(8) -0.008(5) 0.004(5) -0.018(5)
C102 0.070(8) 0.044(6) 0.053(7) -0.019(5) 0.008(6) -0.037(6)
C103 0.045(7) 0.030(5) 0.068(8) -0.016(5) 0.003(6) -0.008(5)
C104 0.048(6) 0.027(5) 0.048(6) -0.008(5) 0.003(5) -0.012(5)
C105 0.057(7) 0.024(5) 0.043(6) -0.002(4) -0.009(5) -0.021(5)
C106 0.027(5) 0.036(5) 0.062(7) 0.015(5) -0.011(5) -0.016(5)
C107 0.047(5) 0.023(4) 0.071(6) 0.017(4) -0.019(5) -0.026(4)
C108 0.042(6) 0.034(6) 0.112(10) 0.027(6) -0.049(7) -0.023(5)
C109 0.027(5) 0.025(5) 0.092(9) 0.034(6) -0.022(5) -0.009(4)
C110 0.035(7) 0.054(8) 0.118(12) 0.043(8) 0.013(7) 0.002(6)
C111 0.082(10) 0.046(8) 0.078(10) 0.033(7) 0.031(8) 0.026(7)
C112 0.084(10) 0.050(7) 0.055(8) 0.009(6) 0.004(7) 0.002(7)
C113 0.084(9) 0.037(6) 0.044(6) 0.010(5) -0.024(6) -0.023(6)
C114 0.040(6) 0.027(5) 0.046(6) 0.009(4) -0.012(5) -0.011(4)
C115 0.047(6) 0.033(5) 0.038(5) 0.015(4) -0.014(5) -0.018(5)
C116 0.053(7) 0.047(7) 0.062(8) 0.021(6) 0.000(6) -0.018(6)
C117 0.087(11) 0.063(9) 0.088(11) 0.036(8) 0.024(9) -0.005(8)
C118 0.187(19) 0.062(9) 0.033(7) 0.007(7) 0.020(9) 0.010(11)
C119 0.185(17) 0.042(7) 0.029(6) 0.004(5) -0.032(8) -0.029(9)
C120 0.073(8) 0.022(5) 0.049(6) 0.012(5) -0.034(6) -0.011(5)
C121 0.030(5) 0.014(4) 0.034(5) 0.006(4) -0.008(4) -0.006(4)
C122 0.025(5) 0.015(4) 0.044(5) 0.002(4) -0.025(4) 0.006(4)
C123 0.033(5) 0.035(5) 0.034(5) 0.013(4) -0.016(4) -0.014(4)
C124 0.031(5) 0.029(5) 0.048(6) 0.014(4) -0.005(4) -0.015(4)
C125 0.035(6) 0.036(6) 0.066(7) 0.019(5) -0.013(5) -0.010(5)
C126 0.045(7) 0.041(6) 0.084(9) 0.014(6) -0.020(6) -0.006(6)
C127 0.061(8) 0.070(9) 0.106(11) 0.033(8) -0.052(8) -0.032(7)
C128 0.059(8) 0.059(8) 0.083(9) 0.022(7) -0.034(7) -0.035(6)
C129 0.034(6) 0.052(6) 0.054(6) 0.013(5) -0.019(5) -0.023(5)
C130 0.042(6) 0.033(5) 0.049(6) 0.015(5) -0.004(5) -0.019(5)
C131 0.060(7) 0.051(7) 0.062(7) 0.008(6) -0.023(6) -0.039(6)
C132 0.081(8) 0.037(6) 0.055(7) 0.014(5) -0.029(6) -0.045(6)
C133 0.070(8) 0.028(5) 0.052(7) 0.014(5) -0.008(6) -0.023(5)
C134 0.047(6) 0.038(6) 0.041(6) 0.013(5) -0.015(5) -0.023(5)
C135 0.031(5) 0.032(5) 0.043(5) 0.018(4) -0.023(4) -0.019(4)
C136 0.049(7) 0.050(6) 0.084(8) 0.033(6) -0.036(6) -0.039(6)
C137 0.093(7) 0.087(7) 0.100(8) 0.030(6) -0.055(6) -0.068(6)
C139 0.164(4) 0.171(4) 0.168(4) 0.003(2) -0.054(3) -0.060(3)
C140 0.164(4) 0.171(4) 0.168(4) 0.003(2) -0.054(3) -0.060(3)
C141 0.164(4) 0.171(4) 0.168(4) 0.003(2) -0.054(3) -0.060(3)
C142 0.164(4) 0.171(4) 0.168(4) 0.003(2) -0.054(3) -0.060(3)
C143 0.164(4) 0.171(4) 0.168(4) 0.003(2) -0.054(3) -0.060(3)
C144 0.164(4) 0.171(4) 0.168(4) 0.003(2) -0.054(3) -0.060(3)
C145 0.164(4) 0.171(4) 0.168(4) 0.003(2) -0.054(3) -0.060(3)
C146 0.164(4) 0.171(4) 0.168(4) 0.003(2) -0.054(3) -0.060(3)
C147 0.164(4) 0.171(4) 0.168(4) 0.003(2) -0.054(3) -0.060(3)
C148 0.164(4) 0.171(4) 0.168(4) 0.003(2) -0.054(3) -0.060(3)
C149 0.164(4) 0.171(4) 0.168(4) 0.003(2) -0.054(3) -0.060(3)
C150 0.164(4) 0.171(4) 0.168(4) 0.003(2) -0.054(3) -0.060(3)
C151 0.164(4) 0.171(4) 0.168(4) 0.003(2) -0.054(3) -0.060(3)
O1S 0.063(4) 0.040(4) 0.048(4) 0.004(3) -0.021(3) -0.021(3)
C1S 0.055(10) 0.056(10) 0.079(10) -0.006(8) -0.022(7) -0.021(7)
C2S 0.076(6) 0.061(6) 0.068(6) 0.003(5) -0.025(5) -0.031(5)
C1SB 0.057(11) 0.056(11) 0.059(11) 0.004(8) -0.017(8) -0.031(8)
C2SB 0.076(6) 0.061(6) 0.068(6) 0.003(5) -0.025(5) -0.031(5)
O2S 0.131(7) 0.079(5) 0.073(5) 0.013(4) -0.036(5) -0.061(5)
C4S 0.045(6) 0.038(5) 0.056(6) 0.005(5) -0.008(5) 0.000(4)
C5S 0.068(7) 0.057(6) 0.077(7) -0.004(6) -0.001(6) -0.030(5)
C6S 0.053(6) 0.047(6) 0.059(6) 0.023(5) -0.024(5) -0.033(5)
C7S 0.053(6) 0.047(6) 0.059(6) 0.023(5) -0.024(5) -0.033(5)
O3S 0.031(6) 0.060(7) 0.056(7) 0.002(6) -0.014(5) -0.017(5)
C8S 0.079(12) 0.095(12) 0.098(13) -0.003(9) -0.029(9) -0.028(9)
C9S 0.080(11) 0.077(11) 0.079(11) -0.010(8) -0.031(9) -0.026(8)
O4S 0.105(10) 0.091(10) 0.115(11) 0.006(8) -0.036(8) -0.034(8)

loop_
_atom_type_symbol
_atom_type_description
_atom_type_scat_dispersion_real
_atom_type_scat_dispersion_imag
_atom_type_scat_source
C C 0.0033 0.0016 'International Tables Vol C Tables 4.2.6.8 and 6.1.1.4'
H H 0.0000 0.0000 'International Tables Vol C Tables 4.2.6.8 and 6.1.1.4'
O O 0.0106 0.0060 'International Tables Vol C Tables 4.2.6.8 and 6.1.1.4'
Au Au -2.0133 8.8022 'International Tables Vol C Tables 4.2.6.8 and 6.1.1.4'

loop_
_geom_angle_atom_site_label_1
_geom_angle_atom_site_label_2
_geom_angle_atom_site_label_3
_geom_angle
C1 Au1 C17 153.5(3)
C1 Au1 C16 174.1(3)
C17 Au1 C16 32.3(3)
C1 Au1 Au3 88.5(2)
C17 Au1 Au3 118.0(2)
C16 Au1 Au3 85.8(2)
C16 Au2 C76 172.7(3)
C16 Au2 C77 155.7(4)
C76 Au2 C77 31.5(3)
C16 Au2 Au3 88.8(3)
C76 Au2 Au3 85.2(3)
C77 Au2 Au3 113.8(3)
C31 Au3 C61 177.3(3)
C31 Au3 Au6 89.4(2)
C61 Au3 Au6 93.1(2)
C31 Au3 Au10 82.7(2)
C61 Au3 Au10 99.0(2)
Au6 Au3 Au10 74.343(13)
C31 Au3 Au4 79.4(2)
C61 Au3 Au4 99.1(2)
Au6 Au3 Au4 145.109(15)
Au10 Au3 Au4 71.536(13)
C31 Au3 Au1 80.8(2)
C61 Au3 Au1 96.5(2)
Au6 Au3 Au1 139.996(16)
Au10 Au3 Au1 141.145(14)
Au4 Au3 Au1 70.953(12)
C31 Au3 Au2 88.2(2)
C61 Au3 Au2 91.7(2)
Au6 Au3 Au2 69.898(11)
Au10 Au3 Au2 143.139(14)
Au4 Au3 Au2 141.438(15)
Au1 Au3 Au2 71.091(11)
C46 Au4 C2 151.4(3)
C46 Au4 C1 174.8(3)
C2 Au4 C1 33.2(3)
C46 Au4 Au3 90.1(2)
C2 Au4 Au3 116.2(2)
C1 Au4 Au3 84.7(2)
C136 Au5 C32 163.0(4)
C136 Au5 C31 163.0(4)
C32 Au5 C31 32.8(3)
C136 Au5 Au6 82.4(3)
C32 Au5 Au6 114.4(3)
C31 Au5 Au6 81.9(2)
C91 Au6 C76 171.2(4)
C91 Au6 Au8 94.5(2)
C76 Au6 Au8 90.8(2)
C91 Au6 Au3 87.0(2)
C76 Au6 Au3 92.4(2)
Au8 Au6 Au3 146.607(16)
C91 Au6 Au9 82.6(2)
C76 Au6 Au9 92.3(2)
Au8 Au6 Au9 72.135(13)
Au3 Au6 Au9 140.814(16)
C91 Au6 Au5 93.8(2)
C76 Au6 Au5 94.5(3)
Au8 Au6 Au5 74.172(13)
Au3 Au6 Au5 72.442(11)
Au9 Au6 Au5 145.687(15)
C91 Au6 Au7 85.8(2)
C76 Au6 Au7 85.7(3)
Au8 Au6 Au7 142.616(14)
Au3 Au6 Au7 70.777(11)
Au9 Au6 Au7 70.834(13)
Au5 Au6 Au7 143.192(14)
C121 Au7 C62 155.3(3)
C121 Au7 C61 172.4(4)
C62 Au7 C61 31.8(3)
C121 Au7 Au6 88.2(2)
C62 Au7 Au6 115.2(2)
C61 Au7 Au6 84.2(2)
C137 Au8 C106 156.1(4)
C137 Au8 C107 128.2(5)
C106 Au8 C107 33.1(4)
C137 Au8 C136 33.1(4)
C106 Au8 C136 169.5(4)
C107 Au8 C136 156.9(4)
C137 Au8 Au6 110.1(4)
C106 Au8 Au6 86.9(3)
C107 Au8 Au6 119.8(3)
C136 Au8 Au6 82.8(3)
C106 Au9 C122 154.2(3)
C106 Au9 C121 173.4(3)
C122 Au9 C121 31.8(3)
C106 Au9 Au6 87.2(3)
C122 Au9 Au6 117.4(2)
C121 Au9 Au6 86.3(2)
C92 Au10 C91 32.5(3)
C92 Au10 C46 159.1(4)
C91 Au10 C46 168.0(3)
C92 Au10 C47 127.7(3)
C91 Au10 C47 158.9(3)
C46 Au10 C47 32.9(3)
C92 Au10 Au3 111.2(2)
C91 Au10 Au3 82.0(2)
C46 Au10 Au3 86.3(2)
C47 Au10 Au3 119.1(2)
C3 O1 H1 109.5
C18 O2 H2 109.5
C33 O3 H3 109.5
C48 O4 H4 109.5
C63 O5 H5 109.5
C78 O6 H6 109.5
C93 O7 H7 109.5
C108 O8 H8 109.5
C123 O9 H9 109.5
C151 O10 H10 109.5
C2 C1 Au1 176.7(7)
C2 C1 Au4 71.6(5)
Au1 C1 Au4 111.5(3)
C1 C2 C3 158.7(8)
C1 C2 Au4 75.2(5)
C3 C2 Au4 126.2(6)
O1 C3 C2 111.7(7)
O1 C3 C15 111.9(7)
C2 C3 C15 113.8(7)
O1 C3 C4 110.2(7)
C2 C3 C4 108.5(7)
C15 C3 C4 100.1(7)
C9 C4 C5 121.9(9)
C9 C4 C3 111.3(8)
C5 C4 C3 126.7(8)
C4 C5 C6 118.1(9)
C4 C5 H5A 121.0
C6 C5 H5A 121.0
C7 C6 C5 119.8(10)
C7 C6 H6A 120.1
C5 C6 H6A 120.1
C6 C7 C8 122.5(10)
C6 C7 H7A 118.7
C8 C7 H7A 118.7
C7 C8 C9 117.7(10)
C7 C8 H8A 121.2
C9 C8 H8A 121.2
C4 C9 C8 120.0(9)
C4 C9 C10 109.2(8)
C8 C9 C10 130.8(9)
C11 C10 C15 120.5(9)
C11 C10 C9 130.8(9)
C15 C10 C9 108.7(8)
C12 C11 C10 118.8(10)
C12 C11 H11 120.6
C10 C11 H11 120.6
C11 C12 C13 121.2(9)
C11 C12 H12 119.4
C13 C12 H12 119.4
C14 C13 C12 119.4(10)
C14 C13 H13 120.3
C12 C13 H13 120.3
C13 C14 C15 120.5(9)
C13 C14 H14 119.7
C15 C14 H14 119.7
C14 C15 C10 119.5(8)
C14 C15 C3 129.8(8)
C10 C15 C3 110.7(7)
C17 C16 Au2 174.0(8)
C17 C16 Au1 71.8(6)
Au2 C16 Au1 113.6(4)
C16 C17 C18 160.0(9)
C16 C17 Au1 75.9(6)
C18 C17 Au1 123.9(6)
O2 C18 C17 110.5(7)
O2 C18 C19 114.0(9)
C17 C18 C19 109.8(8)
O2 C18 C30 111.3(8)
C17 C18 C30 109.3(9)
C19 C18 C30 101.5(8)
C24 C19 C20 121.6(10)
C24 C19 C18 110.4(10)
C20 C19 C18 128.0(10)
C19 C20 C21 115.8(12)
C19 C20 H20 122.1
C21 C20 H20 122.1
C22 C21 C20 120.9(12)
C22 C21 H21 119.5
C20 C21 H21 119.5
C23 C22 C21 122.6(11)
C23 C22 H22 118.7
C21 C22 H22 118.7
C22 C23 C24 118.0(13)
C22 C23 H23 121.0
C24 C23 H23 121.0
C19 C24 C23 120.8(12)
C19 C24 C25 110.0(9)
C23 C24 C25 129.1(12)
C30 C25 C24 108.6(10)
C30 C25 C26 117.5(12)
C24 C25 C26 133.8(11)
C27 C26 C25 121.6(12)
C27 C26 H26 119.2
C25 C26 H26 119.2
C28 C27 C26 117.6(13)
C28 C27 H27 121.2
C26 C27 H27 121.2
C27 C28 C29 123.8(13)
C27 C28 H28 118.1
C29 C28 H28 118.1
C28 C29 C30 118.0(11)
C28 C29 H29 121.0
C30 C29 H29 121.0
C29 C30 C25 121.4(10)
C29 C30 C18 129.3(9)
C25 C30 C18 109.4(9)
C32 C31 Au3 171.9(8)
C32 C31 Au5 72.6(6)
Au3 C31 Au5 115.4(4)
C31 C32 C33 153.7(9)
C31 C32 Au5 74.5(6)
C33 C32 Au5 131.3(7)
O3 C33 C32 109.8(7)
O3 C33 C34 114.4(7)
C32 C33 C34 107.2(7)
O3 C33 C45 114.1(8)
C32 C33 C45 108.9(8)
C34 C33 C45 101.9(7)
C35 C34 C39 120.1(8)
C35 C34 C33 128.6(8)
C39 C34 C33 111.3(8)
C36 C35 C34 118.9(9)
C36 C35 H35 120.6
C34 C35 H35 120.6
C37 C36 C35 121.9(9)
C37 C36 H36 119.1
C35 C36 H36 119.1
C36 C37 C38 120.8(9)
C36 C37 H37 119.6
C38 C37 H37 119.6
C39 C38 C37 116.1(9)
C39 C38 H38 121.9
C37 C38 H38 121.9
C34 C39 C38 122.2(9)
C34 C39 C40 108.1(7)
C38 C39 C40 129.7(9)
C41 C40 C45 118.6(9)
C41 C40 C39 132.6(9)
C45 C40 C39 108.8(8)
C42 C41 C40 119.9(10)
C42 C41 H41 120.1
C40 C41 H41 120.1
C41 C42 C43 120.8(11)
C41 C42 H42 119.6
C43 C42 H42 119.6
C44 C43 C42 121.2(10)
C44 C43 H43 119.4
C42 C43 H43 119.4
C43 C44 C45 119.2(10)
C43 C44 H44 120.4
C45 C44 H44 120.4
C44 C45 C40 120.4(9)
C44 C45 C33 129.6(9)
C40 C45 C33 109.7(7)
C47 C46 Au4 171.1(8)
C47 C46 Au10 74.5(5)
Au4 C46 Au10 112.0(4)
C46 C47 C48 161.4(8)
C46 C47 Au10 72.6(5)
C48 C47 Au10 125.7(6)
O4 C48 C47 107.0(8)
O4 C48 C60 113.3(7)
C47 C48 C60 115.6(8)
O4 C48 C49 110.6(8)
C47 C48 C49 108.6(7)
C60 C48 C49 101.7(7)
C50 C49 C54 123.5(8)
C50 C49 C48 127.7(8)
C54 C49 C48 108.7(8)
C49 C50 C51 116.2(9)
C49 C50 H50 121.9
C51 C50 H50 121.9
C52 C51 C50 121.5(9)
C52 C51 H51 119.2
C50 C51 H51 119.2
C53 C52 C51 121.8(9)
C53 C52 H52 119.1
C51 C52 H52 119.1
C52 C53 C54 118.0(9)
C52 C53 H53 121.0
C54 C53 H53 121.0
C49 C54 C53 118.9(8)
C49 C54 C55 110.1(8)
C53 C54 C55 131.0(9)
C60 C55 C56 120.4(9)
C60 C55 C54 108.4(8)
C56 C55 C54 131.1(9)
C57 C56 C55 119.3(9)
C57 C56 H56 120.4
C55 C56 H56 120.4
C56 C57 C58 120.7(9)
C56 C57 H57 119.6
C58 C57 H57 119.6
C57 C58 C59 120.3(9)
C57 C58 H58 119.8
C59 C58 H58 119.8
C60 C59 C58 118.1(9)
C60 C59 H59 121.0
C58 C59 H59 121.0
C59 C60 C55 121.1(9)
C59 C60 C48 127.8(9)
C55 C60 C48 111.1(8)
C62 C61 Au3 173.7(8)
C62 C61 Au7 72.5(5)
Au3 C61 Au7 111.2(4)
C61 C62 C63 157.9(8)
C61 C62 Au7 75.6(5)
C63 C62 Au7 125.4(6)
O5 C63 C62 107.3(7)
O5 C63 C75 114.7(7)
C62 C63 C75 108.2(7)
O5 C63 C64 111.9(7)
C62 C63 C64 112.3(7)
C75 C63 C64 102.4(7)
C65 C64 C69 122.1(9)
C65 C64 C63 129.5(9)
C69 C64 C63 108.5(8)
C64 C65 C66 117.8(9)
C64 C65 H65 121.1
C66 C65 H65 121.1
C65 C66 C67 121.2(10)
C65 C66 H66 119.4
C67 C66 H66 119.4
C68 C67 C66 120.4(10)
C68 C67 H67 119.8
C66 C67 H67 119.8
C67 C68 C69 120.3(9)
C67 C68 H68 119.9
C69 C68 H68 119.9
C68 C69 C64 118.2(9)
C68 C69 C70 132.5(8)
C64 C69 C70 109.2(8)
C75 C70 C71 122.2(9)
C75 C70 C69 108.3(8)
C71 C70 C69 129.5(9)
C72 C71 C70 116.2(10)
C72 C71 H71 121.9
C70 C71 H71 121.9
C71 C72 C73 121.9(9)
C71 C72 H72 119.1
C73 C72 H72 119.1
C74 C73 C72 120.5(10)
C74 C73 H73 119.7
C72 C73 H73 119.7
C73 C74 C75 119.2(11)
C73 C74 H74 120.4
C75 C74 H74 120.4
C74 C75 C70 120.0(9)
C74 C75 C63 128.4(9)
C70 C75 C63 111.5(8)
C77 C76 Au6 170.4(9)
C77 C76 Au2 75.5(5)
Au6 C76 Au2 109.3(4)
C76 C77 C78 160.2(9)
C76 C77 Au2 73.0(5)
C78 C77 Au2 124.7(6)
O6 C78 C77 110.2(8)
O6 C78 C79 108.1(7)
C77 C78 C79 109.9(7)
O6 C78 C90 112.9(8)
C77 C78 C90 114.0(8)
C79 C78 C90 101.3(8)
C80 C79 C84 120.2(8)
C80 C79 C78 128.6(9)
C84 C79 C78 111.1(8)
C79 C80 C81 120.0(10)
C79 C80 H80 120.0
C81 C80 H80 120.0
C82 C81 C80 118.6(10)
C82 C81 H81 120.7
C80 C81 H81 120.7
C83 C82 C81 122.0(10)
C83 C82 H82 119.0
C81 C82 H82 119.0
C82 C83 C84 119.1(10)
C82 C83 H83 120.5
C84 C83 H83 120.5
C83 C84 C79 119.8(9)
C83 C84 C85 131.7(10)
C79 C84 C85 108.5(8)
C86 C85 C90 122.1(11)
C86 C85 C84 130.7(11)
C90 C85 C84 107.2(10)
C85 C86 C87 118.8(13)
C85 C86 H86 120.6
C87 C86 H86 120.6
C88 C87 C86 120.0(13)
C88 C87 H87 120.0
C86 C87 H87 120.0
C87 C88 C89 121.8(13)
C87 C88 H88 119.1
C89 C88 H88 119.1
C90 C89 C88 116.8(12)
C90 C89 H89 121.6
C88 C89 H89 121.6
C89 C90 C85 120.3(11)
C89 C90 C78 127.9(10)
C85 C90 C78 111.8(9)
C92 C91 Au6 162.1(7)
C92 C91 Au10 73.3(5)
Au6 C91 Au10 115.7(4)
C91 C92 C93 158.1(8)
C91 C92 Au10 74.2(5)
C93 C92 Au10 125.4(6)
O7 C93 C92 112.4(7)
O7 C93 C94 114.7(8)
C92 C93 C94 109.2(7)
O7 C93 C105 111.0(7)
C92 C93 C105 107.8(8)
C94 C93 C105 101.0(7)
C95 C94 C99 122.1(10)
C95 C94 C93 127.4(9)
C99 C94 C93 110.5(8)
C94 C95 C96 117.7(10)
C94 C95 H95 121.1
C96 C95 H95 121.1
C97 C96 C95 120.7(10)
C97 C96 H96 119.7
C95 C96 H96 119.7
C96 C97 C98 121.0(11)
C96 C97 H97 119.5
C98 C97 H97 119.5
C99 C98 C97 120.5(11)
C99 C98 H98 119.8
C97 C98 H98 119.8
C98 C99 C94 118.0(10)
C98 C99 C100 132.8(9)
C94 C99 C100 109.2(9)
C101 C100 C105 118.5(9)
C101 C100 C99 131.8(9)
C105 C100 C99 109.7(8)
C100 C101 C102 120.0(10)
C100 C101 H10A 120.0
C102 C101 H10A 120.0
C103 C102 C101 119.9(10)
C103 C102 H10B 120.1
C101 C102 H10B 120.1
C102 C103 C104 121.7(11)
C102 C103 H10C 119.1
C104 C103 H10C 119.1
C105 C104 C103 116.9(10)
C105 C104 H10D 121.6
C103 C104 H10D 121.6
C104 C105 C100 123.0(9)
C104 C105 C93 127.4(9)
C100 C105 C93 109.6(8)
C107 C106 Au9 171.3(8)
C107 C106 Au8 74.2(6)
Au9 C106 Au8 112.6(4)
C106 C107 C108 158.1(10)
C106 C107 Au8 72.8(6)
C108 C107 Au8 127.4(7)
O8 C108 C109 107.9(10)
O8 C108 C107 111.0(8)
C109 C108 C107 113.8(10)
O8 C108 C120 115.4(12)
C109 C108 C120 101.6(7)
C107 C108 C120 106.9(8)
C110 C109 C114 118.7(12)
C110 C109 C108 131.1(11)
C114 C109 C108 110.2(9)
C109 C110 C111 121.8(12)
C109 C110 H11A 119.1
C111 C110 H11A 119.1
C110 C111 C112 120.0(12)
C110 C111 H11B 120.0
C112 C111 H11B 120.0
C113 C112 C111 119.3(13)
C113 C112 H11C 120.4
C111 C112 H11C 120.4
C112 C113 C114 120.7(11)
C112 C113 H11D 119.7
C114 C113 H11D 119.7
C113 C114 C109 119.5(10)
C113 C114 C115 130.9(9)
C109 C114 C115 109.6(9)
C116 C115 C120 120.0
C116 C115 C114 132.8(6)
C120 C115 C114 107.2(6)
C115 C116 C117 120.0
C115 C116 H116 120.0
C117 C116 H116 120.0
C116 C117 C118 120.0
C116 C117 H117 120.0
C118 C117 H117 120.0
C119 C118 C117 120.0
C119 C118 H118 120.0
C117 C118 H118 120.0
C120 C119 C118 120.0
C120 C119 H119 120.0
C118 C119 H119 120.0
C119 C120 C115 120.0
C119 C120 C108 128.6(6)
C115 C120 C108 111.4(6)
C122 C121 Au7 171.1(8)
C122 C121 Au9 72.3(5)
Au7 C121 Au9 114.3(4)
C121 C122 C123 156.8(8)
C121 C122 Au9 75.9(6)
C123 C122 Au9 126.5(6)
O9 C123 C122 108.7(7)
O9 C123 C124 114.0(7)
C122 C123 C124 108.1(7)
O9 C123 C135 109.3(7)
C122 C123 C135 114.1(7)
C124 C123 C135 102.8(7)
C129 C124 C125 119.7(10)
C129 C124 C123 111.2(8)
C125 C124 C123 129.1(9)
C126 C125 C124 118.5(11)
C126 C125 H12A 120.8
C124 C125 H12A 120.8
C127 C126 C125 122.2(11)
C127 C126 H12B 118.9
C125 C126 H12B 118.9
C126 C127 C128 119.8(12)
C126 C127 H12C 120.1
C128 C127 H12C 120.1
C129 C128 C127 118.9(12)
C129 C128 H12D 120.5
C127 C128 H12D 120.5
C128 C129 C124 120.7(10)
C128 C129 C130 131.0(11)
C124 C129 C130 108.3(9)
C131 C130 C135 120.7(10)
C131 C130 C129 130.2(11)
C135 C130 C129 109.0(9)
C130 C131 C132 119.4(10)
C130 C131 H13A 120.3
C132 C131 H13A 120.3
C131 C132 C133 119.3(9)
C131 C132 H13B 120.3
C133 C132 H13B 120.3
C132 C133 C134 119.8(10)
C132 C133 H13C 120.1
C134 C133 H13C 120.1
C135 C134 C133 119.5(10)
C135 C134 H13D 120.2
C133 C134 H13D 120.2
C134 C135 C130 121.1(9)
C134 C135 C123 130.1(9)
C130 C135 C123 108.7(8)
C137 C136 Au5 163.7(12)
C137 C136 Au8 71.3(7)
Au5 C136 Au8 116.7(5)
C136 C137 C151 160.3(15)
C136 C137 Au8 75.6(8)
C151 C137 Au8 121.2(12)
C140 C139 C144 120.0
C140 C139 C151 135.2(18)
C144 C139 C151 104.3(18)
C141 C140 C139 120.0
C141 C140 H14A 120.0
C139 C140 H14A 120.0
C142 C141 C140 120.0
C142 C141 H14B 120.0
C140 C141 H14B 120.0
C143 C142 C141 120.0
C143 C142 H14C 120.0
C141 C142 H14C 120.0
C142 C143 C144 120.0
C142 C143 H14D 120.0
C144 C143 H14D 120.0
C143 C144 C139 120.0
C143 C144 C145 120.2(16)
C139 C144 C145 118.8(17)
C146 C145 C150 120.0
C146 C145 C144 142.0(16)
C150 C145 C144 94.9(16)
C147 C146 C145 120.0
C147 C146 H14E 120.0
C145 C146 H14E 120.0
C146 C147 C148 120.0
C146 C147 H14F 120.0
C148 C147 H14F 120.0
C149 C148 C147 120.0
C149 C148 H14G 120.0
C147 C148 H14G 120.0
C148 C149 C150 120.0
C148 C149 H14H 120.0
C150 C149 H14H 120.0
C149 C150 C145 120.0
C149 C150 C151 122.1(18)
C145 C150 C151 117.7(18)
C139 C151 O10 95.6(19)
C139 C151 C150 103(2)
O10 C151 C150 128.8(19)
C139 C151 C137 116.0(19)
O10 C151 C137 109.6(17)
C150 C151 C137 104.0(17)
C2S O1S H1S 109.5
C2S C1S H1S1 109.5
C2S C1S H1S2 109.5
H1S1 C1S H1S2 109.5
C2S C1S H1S3 109.5
H1S1 C1S H1S3 109.5
H1S2 C1S H1S3 109.5
C1S C2S O1S 129.5(15)
C1S C2S H2S1 104.9
O1S C2S H2S1 104.9
C1S C2S H2S2 104.9
O1S C2S H2S2 104.9
H2S1 C2S H2S2 105.8
H1S4 C1SB H1S5 109.5
H1S4 C1SB H1S6 109.5
H1S5 C1SB H1S6 109.5
C4S O2S H2S 109.5
O2S C4S C5S 113.9(11)
O2S C4S H4S1 108.8
C5S C4S H4S1 108.8
O2S C4S H4S2 108.8
C5S C4S H4S2 108.8
H4S1 C4S H4S2 107.7
C4S C5S H5S1 109.5
C4S C5S H5S2 109.5
H5S1 C5S H5S2 109.5
C4S C5S H5S3 109.5
H5S1 C5S H5S3 109.5
H5S2 C5S H5S3 109.5
C7S C6S H6S1 109.5
C7S C6S H6S2 109.5
H6S1 C6S H6S2 109.5
C7S C6S H6S3 109.5
H6S1 C6S H6S3 109.5
H6S2 C6S H6S3 109.5
O3S C7S C6S 108.8(17)
O3S C7S H7S1 109.9
C6S C7S H7S1 109.9
O3S C7S H7S2 109.9
C6S C7S H7S2 109.9
H7S1 C7S H7S2 108.3
C7S O3S H3S 109.5
O4S C8S C9S 127(3)
O4S C8S H8S1 105.5
C9S C8S H8S1 105.5
O4S C8S H8S2 105.5
C9S C8S H8S2 105.5
H8S1 C8S H8S2 106.1
C8S C9S H9S1 109.5
C8S C9S H9S2 109.5
H9S1 C9S H9S2 109.5
C8S C9S H9S3 109.5
H9S1 C9S H9S3 109.5
H9S2 C9S H9S3 109.5
C8S O4S H4S 109.5

loop_
_geom_bond_atom_site_label_1
_geom_bond_atom_site_label_2
_geom_bond_distance
_geom_bond_publ_flag
Au1 C1 1.968(10) ?
Au1 C17 2.192(9) ?
Au1 C16 2.237(9) ?
Au1 Au3 3.0062(5) yes
Au2 C16 1.980(9) ?
Au2 C76 2.184(7) ?
Au2 C77 2.211(8) ?
Au2 Au3 3.0661(6) yes
Au3 C31 1.972(9) ?
Au3 C61 1.997(9) ?
Au3 Au6 2.9130(5) yes
Au3 Au10 2.9606(5) yes
Au3 Au4 2.9766(5) yes
Au4 C46 1.977(9) ?
Au4 C2 2.190(8) ?
Au4 C1 2.230(8) ?
Au5 C136 1.978(10) ?
Au5 C32 2.176(8) ?
Au5 C31 2.197(9) ?
Au5 Au6 3.0537(5) yes
Au6 C91 1.983(9) ?
Au6 C76 2.016(9) ?
Au6 Au8 2.8804(5) yes
Au6 Au9 3.0010(5) yes
Au6 Au7 3.0937(5) yes
Au7 C121 1.977(8) ?
Au7 C62 2.186(8) ?
Au7 C61 2.220(8) ?
Au8 C137 2.176(12) ?
Au8 C106 2.180(9) ?
Au8 C107 2.196(8) ?
Au8 C136 2.225(9) ?
Au9 C106 1.982(10) ?
Au9 C122 2.186(8) ?
Au9 C121 2.225(8) ?
Au10 C92 2.196(8) ?
Au10 C91 2.206(8) ?
Au10 C46 2.206(8) ?
Au10 C47 2.229(8) ?
O1 C3 1.419(11) ?
O1 H1 0.8400 ?
O2 C18 1.384(11) ?
O2 H2 0.8400 ?
O3 C33 1.428(11) ?
O3 H3 0.8400 ?
O4 C48 1.434(12) ?
O4 H4 0.8400 ?
O5 C63 1.425(10) ?
O5 H5 0.8400 ?
O6 C78 1.428(11) ?
O6 H6 0.8400 ?
O7 C93 1.412(11) ?
O7 H7 0.8400 ?
O8 C108 1.388(13) ?
O8 H8 0.8400 ?
O9 C123 1.442(11) ?
O9 H9 0.8400 ?
O10 C151 1.41(3) ?
O10 H10 0.8400 ?
C1 C2 1.264(13) ?
C2 C3 1.464(12) ?
C3 C15 1.527(12) ?
C3 C4 1.538(12) ?
C4 C9 1.386(12) ?
C4 C5 1.393(13) ?
C5 C6 1.408(14) ?
C5 H5A 0.9500 ?
C6 C7 1.377(15) ?
C6 H6A 0.9500 ?
C7 C8 1.394(15) ?
C7 H7A 0.9500 ?
C8 C9 1.407(13) ?
C8 H8A 0.9500 ?
C9 C10 1.440(13) ?
C10 C11 1.396(13) ?
C10 C15 1.414(12) ?
C11 C12 1.355(14) ?
C11 H11 0.9500 ?
C12 C13 1.427(14) ?
C12 H12 0.9500 ?
C13 C14 1.368(13) ?
C13 H13 0.9500 ?
C14 C15 1.374(12) ?
C14 H14 0.9500 ?
C16 C17 1.232(12) ?
C17 C18 1.488(12) ?
C18 C19 1.514(14) ?
C18 C30 1.517(14) ?
C19 C24 1.375(15) ?
C19 C20 1.387(16) ?
C20 C21 1.441(17) ?
C20 H20 0.9500 ?
C21 C22 1.363(18) ?
C21 H21 0.9500 ?
C22 C23 1.338(18) ?
C22 H22 0.9500 ?
C23 C24 1.415(14) ?
C23 H23 0.9500 ?
C24 C25 1.424(16) ?
C25 C30 1.412(14) ?
C25 C26 1.433(16) ?
C26 C27 1.397(18) ?
C26 H26 0.9500 ?
C27 C28 1.385(18) ?
C27 H27 0.9500 ?
C28 C29 1.388(16) ?
C28 H28 0.9500 ?
C29 C30 1.402(15) ?
C29 H29 0.9500 ?
C31 C32 1.237(12) ?
C32 C33 1.504(12) ?
C33 C34 1.514(11) ?
C33 C45 1.520(13) ?
C34 C35 1.378(13) ?
C34 C39 1.389(12) ?
C35 C36 1.375(13) ?
C35 H35 0.9500 ?
C36 C37 1.367(14) ?
C36 H36 0.9500 ?
C37 C38 1.426(14) ?
C37 H37 0.9500 ?
C38 C39 1.393(12) ?
C38 H38 0.9500 ?
C39 C40 1.469(12) ?
C40 C41 1.377(14) ?
C40 C45 1.409(13) ?
C41 C42 1.360(14) ?
C41 H41 0.9500 ?
C42 C43 1.382(16) ?
C42 H42 0.9500 ?
C43 C44 1.335(15) ?
C43 H43 0.9500 ?
C44 C45 1.389(12) ?
C44 H44 0.9500 ?
C46 C47 1.257(12) ?
C47 C48 1.464(13) ?
C48 C60 1.517(13) ?
C48 C49 1.549(12) ?
C49 C50 1.375(12) ?
C49 C54 1.386(12) ?
C50 C51 1.407(13) ?
C50 H50 0.9500 ?
C51 C52 1.384(14) ?
C51 H51 0.9500 ?
C52 C53 1.361(13) ?
C52 H52 0.9500 ?
C53 C54 1.431(13) ?
C53 H53 0.9500 ?
C54 C55 1.466(12) ?
C55 C60 1.379(13) ?
C55 C56 1.396(13) ?
C56 C57 1.367(13) ?
C56 H56 0.9500 ?
C57 C58 1.383(13) ?
C57 H57 0.9500 ?
C58 C59 1.418(13) ?
C58 H58 0.9500 ?
C59 C60 1.375(12) ?
C59 H59 0.9500 ?
C61 C62 1.208(12) ?
C62 C63 1.500(12) ?
C63 C75 1.501(11) ?
C63 C64 1.539(12) ?
C64 C65 1.350(13) ?
C64 C69 1.408(12) ?
C65 C66 1.381(15) ?
C65 H65 0.9500 ?
C66 C67 1.399(14) ?
C66 H66 0.9500 ?
C67 C68 1.329(13) ?
C67 H67 0.9500 ?
C68 C69 1.396(13) ?
C68 H68 0.9500 ?
C69 C70 1.473(13) ?
C70 C75 1.378(13) ?
C70 C71 1.388(13) ?
C71 C72 1.381(15) ?
C71 H71 0.9500 ?
C72 C73 1.388(16) ?
C72 H72 0.9500 ?
C73 C74 1.358(14) ?
C73 H73 0.9500 ?
C74 C75 1.376(13) ?
C74 H74 0.9500 ?
C76 C77 1.194(12) ?
C77 C78 1.501(12) ?
C78 C79 1.507(12) ?
C78 C90 1.524(15) ?
C79 C80 1.344(13) ?
C79 C84 1.396(13) ?
C80 C81 1.412(13) ?
C80 H80 0.9500 ?
C81 C82 1.375(15) ?
C81 H81 0.9500 ?
C82 C83 1.346(15) ?
C82 H82 0.9500 ?
C83 C84 1.393(13) ?
C83 H83 0.9500 ?
C84 C85 1.490(14) ?
C85 C86 1.355(15) ?
C85 C90 1.386(15) ?
C86 C87 1.377(18) ?
C86 H86 0.9500 ?
C87 C88 1.36(2) ?
C87 H87 0.9500 ?
C88 C89 1.42(2) ?
C88 H88 0.9500 ?
C89 C90 1.369(15) ?
C89 H89 0.9500 ?
C91 C92 1.231(12) ?
C92 C93 1.487(13) ?
C93 C94 1.518(14) ?
C93 C105 1.536(12) ?
C94 C95 1.362(13) ?
C94 C99 1.391(13) ?
C95 C96 1.411(14) ?
C95 H95 0.9500 ?
C96 C97 1.327(15) ?
C96 H96 0.9500 ?
C97 C98 1.378(16) ?
C97 H97 0.9500 ?
C98 C99 1.370(14) ?
C98 H98 0.9500 ?
C99 C100 1.429(13) ?
C100 C101 1.375(13) ?
C100 C105 1.393(13) ?
C101 C102 1.396(16) ?
C101 H10A 0.9500 ?
C102 C103 1.365(15) ?
C102 H10B 0.9500 ?
C103 C104 1.400(14) ?
C103 H10C 0.9500 ?
C104 C105 1.373(14) ?
C104 H10D 0.9500 ?
C106 C107 1.245(13) ?
C107 C108 1.486(13) ?
C108 C109 1.483(17) ?
C108 C120 1.509(13) ?
C109 C110 1.357(16) ?
C109 C114 1.401(13) ?
C110 C111 1.38(2) ?
C110 H11A 0.9500 ?
C111 C112 1.38(2) ?
C111 H11B 0.9500 ?
C112 C113 1.369(16) ?
C112 H11C 0.9500 ?
C113 C114 1.397(14) ?
C113 H11D 0.9500 ?
C114 C115 1.440(11) ?
C115 C116 1.3900 ?
C115 C120 1.3900 ?
C116 C117 1.3900 ?
C116 H116 0.9500 ?
C117 C118 1.3900 ?
C117 H117 0.9500 ?
C118 C119 1.3900 ?
C118 H118 0.9500 ?
C119 C120 1.3900 ?
C119 H119 0.9500 ?
C121 C122 1.208(11) ?
C122 C123 1.493(12) ?
C123 C124 1.508(13) ?
C123 C135 1.517(12) ?
C124 C129 1.391(14) ?
C124 C125 1.394(13) ?
C125 C126 1.375(15) ?
C125 H12A 0.9500 ?
C126 C127 1.340(16) ?
C126 H12B 0.9500 ?
C127 C128 1.416(16) ?
C127 H12C 0.9500 ?
C128 C129 1.358(15) ?
C128 H12D 0.9500 ?
C129 C130 1.461(14) ?
C130 C131 1.366(13) ?
C130 C135 1.428(14) ?
C131 C132 1.410(15) ?
C131 H13A 0.9500 ?
C132 C133 1.417(16) ?
C132 H13B 0.9500 ?
C133 C134 1.423(13) ?
C133 H13C 0.9500 ?
C134 C135 1.335(13) ?
C134 H13D 0.9500 ?
C136 C137 1.256(16) ?
C137 C151 1.565(10) ?
C139 C140 1.3900 ?
C139 C144 1.3900 ?
C139 C151 1.40(2) ?
C140 C141 1.3900 ?
C140 H14A 0.9500 ?
C141 C142 1.3900 ?
C141 H14B 0.9500 ?
C142 C143 1.3900 ?
C142 H14C 0.9500 ?
C143 C144 1.3900 ?
C143 H14D 0.9500 ?
C144 C145 1.419(9) ?
C145 C146 1.3900 ?
C145 C150 1.3900 ?
C146 C147 1.3900 ?
C146 H14E 0.9500 ?
C147 C148 1.3900 ?
C147 H14F 0.9500 ?
C148 C149 1.3900 ?
C148 H14G 0.9500 ?
C149 C150 1.3900 ?
C149 H14H 0.9500 ?
C150 C151 1.44(3) ?
O1S C2S 1.409(13) ?
O1S H1S 0.8400 ?
C1S C2S 1.31(2) ?
C1S H1S1 0.9800 ?
C1S H1S2 0.9800 ?
C1S H1S3 0.9800 ?
C2S H2S1 0.9900 ?
C2S H2S2 0.9900 ?
C1SB H1S4 0.9800 ?
C1SB H1S5 0.9800 ?
C1SB H1S6 0.9800 ?
O2S C4S 1.359(13) ?
O2S H2S 0.8400 ?
C4S C5S 1.456(15) ?
C4S H4S1 0.9900 ?
C4S H4S2 0.9900 ?
C5S H5S1 0.9800 ?
C5S H5S2 0.9800 ?
C5S H5S3 0.9800 ?
C6S C7S 1.52(3) ?
C6S H6S1 0.9800 ?
C6S H6S2 0.9800 ?
C6S H6S3 0.9800 ?
C7S O3S 1.35(2) ?
C7S H7S1 0.9900 ?
C7S H7S2 0.9900 ?
O3S H3S 0.8400 ?
C8S O4S 1.25(3) ?
C8S C9S 1.34(4) ?
C8S H8S1 0.9900 ?
C8S H8S2 0.9900 ?
C9S H9S1 0.9800 ?
C9S H9S2 0.9800 ?
C9S H9S3 0.9800 ?
O4S H4S 0.8400 ?

loop_
_platon_squeeze_void_nr
_platon_squeeze_void_average_x
_platon_squeeze_void_average_y
_platon_squeeze_void_average_z
_platon_squeeze_void_volume
_platon_squeeze_void_count_electrons
_platon_squeeze_void_content
1 -0.002 -0.002 0.002 2268 467 ' '
